data_7011008
loop_
_publ_author_name
'George J. P. Britovsek'
'Vernon C. Gibson'
'Stefan K. Spitzmesser'
'Kilian P. Tellmann'
'Andrew J. P. White'
'David J. Williams'

_publ_section_title
;
 Cationic 2,6-bis(imino)pyridine iron and cobalt complexes: synthesis,
 structures, ethylene polymerisation and ethylene/polar monomer
 co-polymerisation studies
;
_journal_issue 6
_journal_name_full 'J. Chem. Soc., Dalton Trans.'
_journal_page_first 1159
_journal_page_last 1171
_journal_paper_doi 10.1039/b106614p
_journal_year 2002
_chemical_formula_sum 'C34.5 H50 Cl4 F6 Fe N3 O2 Sb'
_chemical_formula_weight 972.17
_chemical_name_systematic
; 
? 
;
_space_group_IT_number 2
_symmetry_cell_setting triclinic
_symmetry_space_group_name_Hall '-P 1'
_symmetry_space_group_name_H-M 'P -1'
_atom_sites_solution_hydrogens geom
_atom_sites_solution_primary direct
_atom_sites_solution_secondary difmap
_audit_creation_method SHELXL
_cell_angle_alpha 84.223(15)
_cell_angle_beta 78.89(2)
_cell_angle_gamma 68.341(15)
_cell_formula_units_Z 2
_cell_length_a 10.075(2)
_cell_length_b 13.265(3)
_cell_length_c 18.925(3)
_cell_measurement_reflns_used 28
_cell_measurement_temperature 293(2)
_cell_measurement_theta_max 12.47
_cell_measurement_theta_min 5.18
_cell_volume 2305.4(8)
_computing_cell_refinement 'Siemens XSCANS'
_computing_data_collection 'Siemens XSCANS'
_computing_data_reduction 'Siemens SHELXTL'
_computing_molecular_graphics 'Siemens SHELXTL'
_computing_publication_material 'Siemens SHELXTL'
_computing_structure_refinement 'SHELXL-93 (Sheldrick, 1993)'
_computing_structure_solution 'SHELXS-86 (Sheldrick, 1990)'
_diffrn_ambient_temperature 293(2)
_diffrn_measurement_device 'Siemens P4'
_diffrn_measurement_method '\w scans'
_diffrn_radiation_monochromator graphite
_diffrn_radiation_source 'fine-focus sealed tube'
_diffrn_radiation_type MoK\a
_diffrn_radiation_wavelength 0.71073
_diffrn_reflns_av_R_equivalents 0.0524
_diffrn_reflns_av_sigmaI/netI 0.1338
_diffrn_reflns_limit_h_max 11
_diffrn_reflns_limit_h_min 0
_diffrn_reflns_limit_k_max 15
_diffrn_reflns_limit_k_min -14
_diffrn_reflns_limit_l_max 22
_diffrn_reflns_limit_l_min -22
_diffrn_reflns_number 8617
_diffrn_reflns_theta_max 25.00
_diffrn_reflns_theta_min 1.95
_diffrn_standards_decay_% 19.40
_diffrn_standards_interval_count 97
_diffrn_standards_number 3
_exptl_absorpt_coefficient_mu 1.187
_exptl_absorpt_correction_T_max 0.8176
_exptl_absorpt_correction_T_min 0.7358
_exptl_absorpt_correction_type Ellipsoidal
_exptl_crystal_colour 'Deep red'
_exptl_crystal_density_diffrn 1.400
_exptl_crystal_description prisms
_exptl_crystal_F_000 986
_exptl_crystal_size_max 0.30
_exptl_crystal_size_mid 0.27
_exptl_crystal_size_min 0.20
_refine_diff_density_max 0.733
_refine_diff_density_min -0.439
_refine_diff_density_rms 0.108
_refine_ls_extinction_method none
_refine_ls_goodness_of_fit_all 1.031
_refine_ls_goodness_of_fit_obs 1.175
_refine_ls_matrix_type full
_refine_ls_number_parameters 519
_refine_ls_number_reflns 6748
_refine_ls_number_restraints 2
_refine_ls_restrained_S_all 1.095
_refine_ls_restrained_S_obs 1.174
_refine_ls_R_factor_all 0.1711
_refine_ls_R_factor_obs 0.0820
_refine_ls_shift/esd_max 0.002
_refine_ls_shift/esd_mean 0.000
_refine_ls_structure_factor_coef Fsqd
_refine_ls_weighting_details 'w=1/[\s^2^(Fo^2^)+(0.0931P)^2^+0.0000P] where P=(Fo^2^+2Fc^2^)/3'
_refine_ls_weighting_scheme calc
_refine_ls_wR_factor_all 0.2485
_refine_ls_wR_factor_obs 0.1854
_reflns_number_observed 4073
_reflns_number_total 8112
_reflns_observed_criterion >2sigma(I)
_cod_data_source_file b106614p.txt
_cod_data_source_block VG9844
_cod_depositor_comments
;
The following automatic conversions were performed:
'_symmetry_cell_setting' value 'Triclinic' changed to 'triclinic'
according to '/home/saulius/struct/CIF-dictionaries/cif_core.dic'
dictionary named 'cif_core.dic' version 2.4.1 from 2010-06-29.

Automatic conversion script
Id: cif_fix_enum 1527 2010-12-29 10:47:43Z saulius 

The following automatic conversions were performed:

'_refine_ls_weighting_scheme' value 'calc
w=1/[\s^2^(Fo^2^)+(0.0931P)^2^+0.0000P] where P=(Fo^2^+2Fc^2^)/3' was
changed to 'calc'. New tag '_refine_ls_weighting_details' was
created. The value of the new tag was set to
'w=1/[\s^2^(Fo^2^)+(0.0931P)^2^+0.0000P] where P=(Fo^2^+2Fc^2^)/3'.

Automatic conversion script
Id: cif_fix_values 3143 2015-03-26 13:38:13Z robertas 
;
_cod_original_cell_volume 2305.4(7)
_cod_original_sg_symbol_H-M P-1
_cod_original_formula_sum 'C34.50 H50 N3 O2 Cl4 Fe F6 Sb'
_cod_database_code 7011008

loop_
_symmetry_equiv_pos_as_xyz
'x, y, z'
'-x, -y, -z'

loop_
_atom_site_aniso_label
_atom_site_aniso_U_11
_atom_site_aniso_U_22
_atom_site_aniso_U_33
_atom_site_aniso_U_23
_atom_site_aniso_U_13
_atom_site_aniso_U_12
Fe 0.0382(7) 0.0505(8) 0.0420(7) 0.0130(6) -0.0147(6) -0.0231(6)
Cl 0.052(2) 0.116(3) 0.091(2) 0.048(2) -0.027(2) -0.051(2)
O1 0.088(6) 0.054(4) 0.056(5) -0.008(4) -0.008(4) -0.034(4)
N1 0.036(4) 0.046(4) 0.047(4) 0.001(3) -0.006(3) -0.018(3)
C2 0.045(5) 0.057(6) 0.050(5) 0.003(4) -0.024(4) -0.023(5)
C3 0.043(6) 0.085(8) 0.074(8) 0.010(6) -0.018(5) -0.027(6)
C4 0.046(6) 0.086(8) 0.079(8) 0.012(6) -0.009(5) -0.046(6)
C5 0.055(7) 0.081(8) 0.069(7) 0.019(6) -0.010(6) -0.040(6)
C6 0.048(5) 0.061(6) 0.047(5) 0.013(5) -0.007(4) -0.035(5)
C7 0.043(5) 0.067(6) 0.041(5) 0.007(5) -0.011(4) -0.024(5)
N7 0.035(4) 0.055(5) 0.038(4) 0.003(3) -0.004(3) -0.017(4)
C8 0.067(8) 0.125(12) 0.073(8) 0.027(8) -0.043(7) -0.046(8)
C9 0.053(6) 0.052(6) 0.045(5) 0.010(4) -0.009(4) -0.028(5)
N9 0.039(4) 0.048(4) 0.033(4) 0.007(3) -0.010(3) -0.016(4)
C10 0.058(7) 0.084(8) 0.072(7) 0.045(6) -0.023(6) -0.038(6)
C11 0.045(5) 0.064(6) 0.039(5) 0.016(5) -0.013(4) -0.026(5)
C12 0.056(6) 0.076(7) 0.044(6) 0.006(5) -0.013(5) -0.022(6)
C13 0.070(8) 0.104(10) 0.048(6) 0.009(6) -0.015(6) -0.038(7)
C14 0.052(7) 0.111(11) 0.054(7) 0.031(7) -0.022(6) -0.041(7)
C15 0.062(7) 0.073(8) 0.076(8) 0.042(7) -0.025(6) -0.034(6)
C16 0.051(6) 0.072(8) 0.071(7) 0.020(6) -0.018(6) -0.020(6)
C17 0.104(11) 0.071(8) 0.064(8) -0.010(6) 0.006(7) -0.030(8)
C18 0.123(15) 0.068(10) 0.185(20) 0.014(11) -0.048(14) 0.002(10)
C19 0.188(25) 0.141(19) 0.200(24) -0.029(18) -0.067(20) -0.083(19)
C20 0.090(10) 0.067(8) 0.085(9) 0.025(7) -0.007(8) -0.028(8)
C21 0.129(17) 0.097(13) 0.155(18) 0.002(12) -0.009(14) 0.001(12)
C22 0.184(21) 0.141(16) 0.079(11) -0.010(10) 0.000(12) -0.091(16)
C23 0.035(5) 0.047(5) 0.045(5) 0.022(4) -0.015(4) -0.014(4)
C24 0.054(6) 0.058(6) 0.055(6) 0.018(5) -0.017(5) -0.027(5)
C25 0.057(7) 0.087(9) 0.070(7) 0.036(6) -0.033(6) -0.039(7)
C26 0.042(6) 0.073(8) 0.110(11) 0.052(8) -0.028(7) -0.020(6)
C27 0.052(7) 0.058(7) 0.088(9) 0.010(6) -0.004(6) -0.008(6)
C28 0.058(6) 0.057(6) 0.058(6) 0.009(5) -0.011(5) -0.018(5)
C29 0.066(8) 0.102(10) 0.068(8) -0.014(7) -0.035(6) -0.020(7)
C30 0.139(15) 0.071(9) 0.124(13) 0.002(9) -0.067(12) -0.021(10)
C31 0.112(13) 0.162(17) 0.082(10) -0.026(11) -0.016(9) -0.060(13)
C32 0.085(9) 0.061(7) 0.084(9) -0.005(6) -0.014(7) -0.007(7)
C33 0.118(14) 0.127(14) 0.078(10) -0.017(10) -0.004(10) -0.019(12)
C34 0.186(23) 0.118(15) 0.145(18) 0.002(13) -0.011(16) -0.081(16)
Sb 0.0539(5) 0.0673(5) 0.0894(7) -0.0088(4) -0.0162(4) -0.0212(4)
F1 0.153(10) 0.090(6) 0.160(9) -0.045(6) -0.043(8) -0.036(6)
F2 0.051(9) 0.202(22) 0.114(15) -0.053(15) 0.003(9) -0.056(11)
F3 0.134(16) 0.092(11) 0.088(11) 0.031(9) -0.048(11) 0.000(11)
F4 0.068(12) 0.255(34) 0.281(39) -0.031(27) -0.002(16) -0.117(18)
F5 0.160(28) 0.148(20) 0.142(20) 0.067(15) -0.020(19) -0.046(20)
F6 0.111(8) 0.109(7) 0.147(9) -0.044(6) 0.000(6) -0.019(6)
O40 0.129(12) 0.234(18) 0.140(12) -0.028(12) 0.039(10) -0.068(13)
C50 0.128(19) 0.224(29) 0.133(19) -0.037(20) 0.013(16) -0.022(20)
Cl1 0.175(11) 0.173(11) 0.129(8) -0.032(8) -0.053(8) -0.055(9)
Cl2 0.089(6) 0.183(11) 0.183(11) -0.087(9) -0.003(6) -0.024(7)
C60 0.153(39) 0.083(23) 0.161(38) -0.045(23) 0.011(30) -0.035(25)
Cl3 0.148(11) 0.154(10) 0.180(12) -0.058(9) -0.017(9) -0.056(9)

loop_
_atom_site_label
_atom_site_type_symbol
_atom_site_fract_x
_atom_site_fract_y
_atom_site_fract_z
_atom_site_U_iso_or_equiv
_atom_site_thermal_displace_type
_atom_site_occupancy
_atom_site_calc_flag
_atom_site_refinement_flags
_atom_site_disorder_group
Fe Fe 0.31547(14) 0.80940(11) 0.74166(7) 0.0414(4) Uani 1 d . .
Cl Cl 0.5372(3) 0.8157(3) 0.7053(2) 0.0822(11) Uani 1 d . .
O1 O 0.2007(9) 0.9375(6) 0.8094(4) 0.064(2) Uani 1 d D .
H1A H 0.1496(82) 0.9345(71) 0.8536(20) 0.036(24) Uiso 1 d D .
H1B H 0.2263(114) 0.9955(55) 0.8103(60) 0.068(35) Uiso 1 d D .
N1 N 0.1341(8) 0.7631(6) 0.7610(4) 0.042(2) Uani 1 d . .
C2 C 0.0331(10) 0.8029(8) 0.7193(5) 0.048(2) Uani 1 d . .
C3 C -0.0987(11) 0.7879(10) 0.7366(6) 0.066(3) Uani 1 d . .
H3A H -0.1696(11) 0.8177(10) 0.7076(6) 0.079 Uiso 1 calc R .
C4 C -0.1209(12) 0.7272(10) 0.7980(6) 0.065(3) Uani 1 d . .
H4A H -0.2084(12) 0.7161(10) 0.8110(6) 0.078 Uiso 1 calc R .
C5 C -0.0150(12) 0.6826(10) 0.8407(6) 0.066(3) Uani 1 d . .
H5A H -0.0313(12) 0.6436(10) 0.8830(6) 0.079 Uiso 1 calc R .
C6 C 0.1170(11) 0.6977(8) 0.8188(5) 0.048(2) Uani 1 d . .
C7 C 0.0765(10) 0.8633(9) 0.6537(5) 0.049(2) Uani 1 d . .
N7 N 0.2010(8) 0.8717(6) 0.6481(4) 0.043(2) Uani 1 d . .
C8 C -0.0222(14) 0.9058(13) 0.6003(7) 0.083(4) Uani 1 d . .
H8A H -0.0446(88) 0.8477(20) 0.5853(41) 0.125 Uiso 1 calc R .
H8B H 0.0239(46) 0.9364(76) 0.5592(25) 0.125 Uiso 1 calc R .
H8C H -0.1100(48) 0.9607(59) 0.6216(19) 0.125 Uiso 1 calc R .
C9 C 0.2458(11) 0.6509(8) 0.8534(5) 0.048(2) Uani 1 d . .
N9 N 0.3537(8) 0.6807(6) 0.8273(4) 0.040(2) Uani 1 d . .
C10 C 0.2450(12) 0.5703(10) 0.9151(6) 0.070(3) Uani 1 d . .
H10A H 0.2103(93) 0.5172(43) 0.9024(19) 0.105 Uiso 1 calc R .
H10B H 0.1827(77) 0.6072(14) 0.9569(14) 0.105 Uiso 1 calc R .
H10C H 0.3416(20) 0.5347(53) 0.9252(33) 0.105 Uiso 1 calc R .
C11 C 0.2541(10) 0.9229(8) 0.5838(5) 0.048(2) Uani 1 d . .
C12 C 0.3424(12) 0.8571(10) 0.5281(5) 0.059(3) Uani 1 d . .
C13 C 0.3906(14) 0.9071(12) 0.4648(6) 0.072(3) Uani 1 d . .
H13A H 0.4479(14) 0.8644(12) 0.4263(6) 0.086 Uiso 1 calc R .
C14 C 0.3554(12) 1.0172(12) 0.4584(6) 0.070(4) Uani 1 d . .
H14A H 0.3858(12) 1.0492(12) 0.4154(6) 0.084 Uiso 1 calc R .
C15 C 0.2747(13) 1.0799(10) 0.5161(7) 0.069(3) Uani 1 d . .
H15A H 0.2552(13) 1.1543(10) 0.5125(7) 0.082 Uiso 1 calc R .
C16 C 0.2198(12) 1.0336(10) 0.5815(7) 0.066(3) Uani 1 d . .
C17 C 0.3845(17) 0.7354(11) 0.5329(7) 0.083(4) Uani 1 d . .
H17A H 0.3435(17) 0.7148(11) 0.5810(7) 0.099 Uiso 1 calc R .
C18 C 0.5526(21) 0.6817(13) 0.5231(12) 0.134(7) Uani 1 d . .
H18A H 0.5875(21) 0.7087(13) 0.5581(12) 0.201 Uiso 1 calc R .
H18B H 0.5941(21) 0.6989(13) 0.4755(12) 0.201 Uiso 1 calc R .
H18C H 0.5797(21) 0.6044(13) 0.5296(12) 0.201 Uiso 1 calc R .
C19 C 0.3333(28) 0.6924(19) 0.4784(14) 0.163(10) Uani 1 d . .
H19A H 0.3635(28) 0.6148(19) 0.4843(14) 0.244 Uiso 1 calc R .
H19B H 0.3737(28) 0.7111(19) 0.4310(14) 0.244 Uiso 1 calc R .
H19C H 0.2295(28) 0.7233(19) 0.4845(14) 0.244 Uiso 1 calc R .
C20 C 0.1326(16) 1.1037(11) 0.6432(8) 0.084(4) Uani 1 d . .
H20A H 0.1052(16) 1.0567(11) 0.6820(8) 0.100 Uiso 1 calc R .
C21 C -0.0063(23) 1.1909(15) 0.6260(12) 0.142(8) Uani 1 d . .
H21A H -0.0568(23) 1.2328(15) 0.6679(12) 0.212 Uiso 1 calc R .
H21B H -0.0665(23) 1.1575(15) 0.6119(12) 0.212 Uiso 1 calc R .
H21C H 0.0168(23) 1.2376(15) 0.5874(12) 0.212 Uiso 1 calc R .
C22 C 0.2300(25) 1.1540(17) 0.6717(9) 0.128(7) Uani 1 d . .
H22A H 0.1742(25) 1.1993(17) 0.7115(9) 0.192 Uiso 1 calc R .
H22B H 0.2642(25) 1.1967(17) 0.6338(9) 0.192 Uiso 1 calc R .
H22C H 0.3112(25) 1.0968(17) 0.6873(9) 0.192 Uiso 1 calc R .
C23 C 0.4890(9) 0.6327(7) 0.8540(5) 0.043(2) Uani 1 d . .
C24 C 0.5078(11) 0.6740(9) 0.9140(6) 0.054(3) Uani 1 d . .
C25 C 0.6434(12) 0.6231(11) 0.9373(6) 0.067(3) Uani 1 d . .
H25A H 0.6614(12) 0.6494(11) 0.9768(6) 0.080 Uiso 1 calc R .
C26 C 0.7486(12) 0.5356(11) 0.9024(8) 0.077(4) Uani 1 d . .
H26A H 0.8353(12) 0.5018(11) 0.9197(8) 0.093 Uiso 1 calc R .
C27 C 0.7281(13) 0.4974(10) 0.8428(7) 0.071(3) Uani 1 d . .
H27A H 0.8012(13) 0.4387(10) 0.8194(7) 0.086 Uiso 1 calc R .
C28 C 0.5972(12) 0.5463(9) 0.8167(6) 0.059(3) Uani 1 d . .
C29 C 0.3942(14) 0.7692(12) 0.9527(7) 0.077(4) Uani 1 d . .
H29A H 0.3055(14) 0.7871(12) 0.9325(7) 0.093 Uiso 1 calc R .
C30 C 0.4409(21) 0.8688(12) 0.9407(10) 0.110(6) Uani 1 d . .
H30A H 0.3668(21) 0.9291(12) 0.9659(10) 0.166 Uiso 1 calc R .
H30B H 0.4552(21) 0.8872(12) 0.8902(10) 0.166 Uiso 1 calc R .
H30C H 0.5297(21) 0.8523(12) 0.9587(10) 0.166 Uiso 1 calc R .
C31 C 0.3598(20) 0.7410(17) 1.0352(8) 0.114(6) Uani 1 d . .
H31A H 0.2868(20) 0.8031(17) 1.0589(8) 0.171 Uiso 1 calc R .
H31B H 0.4463(20) 0.7209(17) 1.0559(8) 0.171 Uiso 1 calc R .
H31C H 0.3255(20) 0.6816(17) 1.0413(8) 0.171 Uiso 1 calc R .
C32 C 0.5752(16) 0.5017(10) 0.7506(7) 0.082(4) Uani 1 d . .
H32A H 0.4838(16) 0.5510(10) 0.7366(7) 0.099 Uiso 1 calc R .
C33 C 0.6933(20) 0.4926(15) 0.6871(8) 0.115(6) Uani 1 d . .
H33A H 0.7019(20) 0.5623(15) 0.6755(8) 0.173 Uiso 1 calc R .
H33B H 0.6704(20) 0.4682(15) 0.6465(8) 0.173 Uiso 1 calc R .
H33C H 0.7833(20) 0.4416(15) 0.6986(8) 0.173 Uiso 1 calc R .
C34 C 0.5628(27) 0.3907(16) 0.7683(12) 0.145(8) Uani 1 d . .
H34A H 0.4874(27) 0.3957(16) 0.8090(12) 0.217 Uiso 1 calc R .
H34B H 0.6531(27) 0.3399(16) 0.7796(12) 0.217 Uiso 1 calc R .
H34C H 0.5400(27) 0.3666(16) 0.7276(12) 0.217 Uiso 1 calc R .
Sb Sb 0.15741(10) 1.24577(8) 0.90828(5) 0.0693(3) Uani 1 d . .
F1 F 0.2355(13) 1.1198(8) 0.8555(6) 0.131(4) Uani 1 d . .
F2 F 0.3385(17) 1.2524(21) 0.9004(12) 0.118(7) Uani 0.55 d P 1
F3 F 0.1097(24) 1.3369(14) 0.8284(9) 0.114(6) Uani 0.55 d P 1
F4 F -0.0185(26) 1.2299(34) 0.9308(24) 0.186(17) Uani 0.55 d P 1
F5 F 0.1869(36) 1.1654(25) 0.9939(15) 0.159(11) Uani 0.55 d P 1
F6 F 0.0814(12) 1.3703(8) 0.9622(6) 0.129(4) Uani 1 d . .
F2' F 0.3185(37) 1.2741(28) 0.8640(17) 0.135(12) Uiso 0.45 d P 2
F3' F 0.0383(44) 1.3030(34) 0.8471(22) 0.181(16) Uiso 0.45 d P 2
F4' F 0.0059(86) 1.2294(75) 0.9536(49) 0.297(40) Uiso 0.45 d P 2
F5' F 0.2526(37) 1.1669(31) 0.9822(20) 0.122(11) Uiso 0.45 d P 2
O40 O 0.0100(17) 0.9299(16) 0.9330(8) 0.174(7) Uani 1 d . .
C50 C -0.3761(29) 1.0846(26) 0.8076(14) 0.176(11) Uani 1 d . .
Cl1 Cl -0.3882(15) 1.0971(11) 0.7193(6) 0.155(4) Uani 0.55 d P 1
Cl2 Cl -0.1840(11) 1.0718(12) 0.8025(8) 0.156(5) Uani 0.55 d P 1
Cl1' Cl -0.4170(36) 1.0316(27) 0.7587(19) 0.164(10) Uiso 0.25 d P 2
Cl2' Cl -0.3364(34) 0.9976(24) 0.8692(15) 0.155(9) Uiso 0.25 d P 2
Cl1" Cl -0.2699(46) 1.0953(32) 0.7290(21) 0.168(12) Uiso 0.20 d P 3
Cl2" Cl -0.2407(67) 1.0213(44) 0.8394(29) 0.203(19) Uiso 0.20 d P 3
C60 C 0.1092(53) 0.4900(30) 0.6657(25) 0.137(15) Uani 0.50 d P .
Cl3 Cl 0.2445(15) 0.5162(11) 0.6631(8) 0.158(5) Uani 0.50 d P .
Cl4 Cl -0.0007(30) 0.5957(23) 0.5789(14) 0.179(9) Uiso 0.30 d P 1
Cl4' Cl 0.0642(38) 0.5031(29) 0.5889(19) 0.151(10) Uiso 0.20 d P 2

loop_
_atom_type_symbol
_atom_type_description
_atom_type_scat_dispersion_real
_atom_type_scat_dispersion_imag
_atom_type_scat_source
C C 0.0033 0.0016 'International Tables Vol C Tables 4.2.6.8 and 6.1.1.4'
H H 0.0000 0.0000 'International Tables Vol C Tables 4.2.6.8 and 6.1.1.4'
N N 0.0061 0.0033 'International Tables Vol C Tables 4.2.6.8 and 6.1.1.4'
O O 0.0106 0.0060 'International Tables Vol C Tables 4.2.6.8 and 6.1.1.4'
F F 0.0171 0.0103 'International Tables Vol C Tables 4.2.6.8 and 6.1.1.4'
Cl Cl 0.1484 0.1585 'International Tables Vol C Tables 4.2.6.8 and 6.1.1.4'
Fe Fe 0.3463 0.8444 'International Tables Vol C Tables 4.2.6.8 and 6.1.1.4'
Sb Sb -0.5866 1.5461 'International Tables Vol C Tables 4.2.6.8 and 6.1.1.4'

loop_
_geom_angle_atom_site_label_1
_geom_angle_atom_site_label_2
_geom_angle_atom_site_label_3
_geom_angle
_geom_angle_site_symmetry_1
_geom_angle_site_symmetry_3
_geom_angle_publ_flag
O1 Fe N1 88.6(3) . . ?
O1 Fe N9 96.4(3) . . ?
N1 Fe N9 73.8(3) . . ?
O1 Fe N7 98.7(3) . . ?
N1 Fe N7 73.3(3) . . ?
N9 Fe N7 143.2(3) . . ?
O1 Fe Cl 107.1(3) . . ?
N1 Fe Cl 164.2(2) . . ?
N9 Fe Cl 101.8(2) . . ?
N7 Fe Cl 105.4(2) . . ?
C2 N1 C6 120.6(8) . . ?
C2 N1 Fe 120.1(6) . . ?
C6 N1 Fe 119.1(6) . . ?
N1 C2 C3 121.9(9) . . ?
N1 C2 C7 113.5(8) . . ?
C3 C2 C7 124.6(9) . . ?
C4 C3 C2 117.7(10) . . ?
C3 C4 C5 121.0(9) . . ?
C4 C5 C6 118.3(10) . . ?
N1 C6 C5 120.0(9) . . ?
N1 C6 C9 113.2(8) . . ?
C5 C6 C9 126.7(9) . . ?
N7 C7 C8 125.4(9) . . ?
N7 C7 C2 115.6(8) . . ?
C8 C7 C2 119.0(9) . . ?
C7 N7 C11 118.6(8) . . ?
C7 N7 Fe 116.3(6) . . ?
C11 N7 Fe 125.0(6) . . ?
N9 C9 C6 116.9(8) . . ?
N9 C9 C10 124.5(9) . . ?
C6 C9 C10 118.6(8) . . ?
C9 N9 C23 120.9(7) . . ?
C9 N9 Fe 115.7(6) . . ?
C23 N9 Fe 123.4(5) . . ?
C16 C11 C12 123.1(9) . . ?
C16 C11 N7 119.0(10) . . ?
C12 C11 N7 117.9(9) . . ?
C11 C12 C13 117.9(11) . . ?
C11 C12 C17 122.4(10) . . ?
C13 C12 C17 119.7(11) . . ?
C14 C13 C12 121.6(12) . . ?
C13 C14 C15 119.2(10) . . ?
C14 C15 C16 121.7(12) . . ?
C11 C16 C15 116.4(12) . . ?
C11 C16 C20 123.2(10) . . ?
C15 C16 C20 120.4(11) . . ?
C19 C17 C12 113.6(14) . . ?
C19 C17 C18 108.4(15) . . ?
C12 C17 C18 109.1(12) . . ?
C16 C20 C21 113.9(14) . . ?
C16 C20 C22 109.1(12) . . ?
C21 C20 C22 111.4(15) . . ?
C24 C23 C28 122.7(9) . . ?
C24 C23 N9 119.7(9) . . ?
C28 C23 N9 117.6(9) . . ?
C23 C24 C25 116.7(11) . . ?
C23 C24 C29 122.9(9) . . ?
C25 C24 C29 120.3(11) . . ?
C26 C25 C24 120.9(12) . . ?
C27 C26 C25 121.2(11) . . ?
C26 C27 C28 120.1(12) . . ?
C23 C28 C27 118.3(11) . . ?
C23 C28 C32 122.2(10) . . ?
C27 C28 C32 119.4(11) . . ?
C24 C29 C30 110.6(12) . . ?
C24 C29 C31 111.0(12) . . ?
C30 C29 C31 111.1(12) . . ?
C33 C32 C34 108.9(14) . . ?
C33 C32 C28 113.5(13) . . ?
C34 C32 C28 110.4(13) . . ?
F4' Sb F3' 78.7(32) . . ?
F4' Sb F2' 174.8(33) . . ?
F3' Sb F2' 102.3(17) . . ?
F4 Sb F2 170.7(16) . . ?
F4 Sb F5 82.3(18) . . ?
F2 Sb F5 88.5(13) . . ?
F4' Sb F5' 88.1(32) . . ?
F3' Sb F5' 165.7(16) . . ?
F2' Sb F5' 91.3(14) . . ?
F4 Sb F3 94.0(16) . . ?
F2 Sb F3 95.0(12) . . ?
F5 Sb F3 173.7(12) . . ?
F4' Sb F6 80.6(31) . . ?
F3' Sb F6 92.4(14) . . ?
F4 Sb F6 88.9(13) . . ?
F2' Sb F6 94.3(11) . . ?
F2 Sb F6 89.2(7) . . ?
F5 Sb F6 87.9(11) . . ?
F5' Sb F6 90.8(12) . . ?
F3 Sb F6 86.9(7) . . ?
F4' Sb F1 99.5(31) . . ?
F3' Sb F1 88.6(14) . . ?
F4 Sb F1 91.4(13) . . ?
F2' Sb F1 85.7(11) . . ?
F2 Sb F1 90.3(7) . . ?
F5 Sb F1 91.2(11) . . ?
F5' Sb F1 88.2(12) . . ?
F3 Sb F1 94.1(7) . . ?
F6 Sb F1 179.0(5) . . ?
Cl1' C50 Cl2' 103.0(29) . . ?
Cl2" C50 Cl1" 88.8(29) . . ?
Cl1 C50 Cl2 100.5(14) . . ?
C50 Cl1' Cl2' 40.6(18) . . ?
C50 Cl2' Cl1' 36.4(16) . . ?
C50 Cl1" Cl2" 42.5(19) . . ?
C50 Cl2" Cl1" 48.6(21) . . ?
Cl3 C60 Cl4' 111.7(32) . . ?
Cl3 C60 Cl4 104.8(25) . . ?

loop_
_geom_bond_atom_site_label_1
_geom_bond_atom_site_label_2
_geom_bond_distance
_geom_bond_site_symmetry_2
_geom_bond_publ_flag
Fe O1 2.070(8) . ?
Fe N1 2.092(7) . ?
Fe N9 2.210(7) . ?
Fe N7 2.222(7) . ?
Fe Cl 2.237(3) . ?
N1 C2 1.329(12) . ?
N1 C6 1.351(11) . ?
C2 C3 1.388(14) . ?
C2 C7 1.491(13) . ?
C3 C4 1.38(2) . ?
C4 C5 1.38(2) . ?
C5 C6 1.396(14) . ?
C6 C9 1.467(14) . ?
C7 N7 1.284(12) . ?
C7 C8 1.479(14) . ?
N7 C11 1.442(11) . ?
C9 N9 1.286(12) . ?
C9 C10 1.502(13) . ?
N9 C23 1.442(11) . ?
C11 C16 1.38(2) . ?
C11 C12 1.383(15) . ?
C12 C13 1.40(2) . ?
C12 C17 1.51(2) . ?
C13 C14 1.37(2) . ?
C14 C15 1.37(2) . ?
C15 C16 1.43(2) . ?
C16 C20 1.49(2) . ?
C17 C19 1.48(2) . ?
C17 C18 1.56(2) . ?
C20 C21 1.52(2) . ?
C20 C22 1.57(2) . ?
C23 C24 1.383(15) . ?
C23 C28 1.394(15) . ?
C24 C25 1.417(14) . ?
C24 C29 1.50(2) . ?
C25 C26 1.37(2) . ?
C26 C27 1.36(2) . ?
C27 C28 1.40(2) . ?
C28 C32 1.52(2) . ?
C29 C30 1.54(2) . ?
C29 C31 1.57(2) . ?
C32 C33 1.50(2) . ?
C32 C34 1.52(2) . ?
Sb F4' 1.68(8) . ?
Sb F3' 1.74(4) . ?
Sb F4 1.83(2) . ?
Sb F2' 1.83(3) . ?
Sb F2 1.836(15) . ?
Sb F5 1.86(2) . ?
Sb F5' 1.86(4) . ?
Sb F3 1.860(14) . ?
Sb F6 1.860(9) . ?
Sb F1 1.862(9) . ?
C50 Cl1' 1.42(4) . ?
C50 Cl2" 1.52(6) . ?
C50 Cl2' 1.56(4) . ?
C50 Cl1 1.69(3) . ?
C50 Cl1" 1.68(4) . ?
C50 Cl2 1.86(3) . ?
Cl1' Cl2' 2.33(4) . ?
Cl1" Cl2" 2.24(6) . ?
C60 Cl3 1.52(5) . ?
C60 Cl4' 1.58(6) . ?
C60 Cl4 2.23(6) . ?
